data_2222948
loop_
_publ_author_name
'Xie, Min'
'Deng, Changquan'
'Zheng, Jie'
'Zhu, Yulin'

_publ_section_title
;
 4-(4-Bromophenyl)-5-oxo-1,2,3,4,5,6,7,8-octahydroquinazoline-2-thione
;
_journal_coeditor_code ZL2225
_journal_issue 8
_journal_name_full 'Acta Crystallographica Section E'
_journal_page_first o1980
_journal_paper_doi 10.1107/S1600536809028761
_journal_volume 65
_journal_year 2009
_chemical_formula_iupac 'C14 H13 Br N2 O S'
_chemical_formula_moiety 'C14 H13 Br N2 O S'
_chemical_formula_sum 'C14 H13 Br N2 O S'
_chemical_formula_weight 337.23
_chemical_name_systematic
;
4-(4-Bromophenyl)-5-oxo-1,2,3,4,5,6,7,8-octahydroquinazoline-2-thione
;
_space_group_IT_number 2
_symmetry_cell_setting triclinic
_symmetry_space_group_name_Hall '-P 1'
_symmetry_space_group_name_H-M 'P -1'
_atom_sites_solution_hydrogens geom
_atom_sites_solution_primary direct
_atom_sites_solution_secondary difmap
_audit_creation_method SHELXL-97
_cell_angle_alpha 105.329(2)
_cell_angle_beta 91.279(2)
_cell_angle_gamma 103.854(2)
_cell_formula_units_Z 2
_cell_length_a 7.0395(11)
_cell_length_b 8.1859(13)
_cell_length_c 13.286(2)
_cell_measurement_reflns_used 1089
_cell_measurement_temperature 293(2)
_cell_measurement_theta_max 23.57
_cell_measurement_theta_min 2.67
_cell_volume 713.88(19)
_computing_cell_refinement 'SAINT (Bruker, 2004)'
_computing_data_collection 'APEX2 (Bruker, 2004)'
_computing_data_reduction 'SAINT (Bruker, 2004)'
_computing_molecular_graphics 'SHELXTL (Sheldrick, 2008)'
_computing_publication_material 'SHELXTL (Sheldrick, 2008)'
_computing_structure_refinement 'SHELXL97 (Sheldrick, 2008)'
_computing_structure_solution 'SHELXS97 (Sheldrick, 2008)'
_diffrn_ambient_temperature 293(2)
_diffrn_measured_fraction_theta_full 0.979
_diffrn_measured_fraction_theta_max 0.979
_diffrn_measurement_device_type 'Bruker APEXII area-detector'
_diffrn_measurement_method '\f and \w'
_diffrn_radiation_monochromator graphite
_diffrn_radiation_source 'fine-focus sealed tube'
_diffrn_radiation_type MoK\a
_diffrn_radiation_wavelength 0.71073
_diffrn_reflns_av_R_equivalents 0.0206
_diffrn_reflns_av_sigmaI/netI 0.0482
_diffrn_reflns_limit_h_max 8
_diffrn_reflns_limit_h_min -8
_diffrn_reflns_limit_k_max 10
_diffrn_reflns_limit_k_min -10
_diffrn_reflns_limit_l_max 16
_diffrn_reflns_limit_l_min -16
_diffrn_reflns_number 3953
_diffrn_reflns_theta_full 25.99
_diffrn_reflns_theta_max 25.99
_diffrn_reflns_theta_min 1.60
_exptl_absorpt_coefficient_mu 3.018
_exptl_absorpt_correction_T_max 0.547
_exptl_absorpt_correction_T_min 0.429
_exptl_absorpt_correction_type multi-scan
_exptl_absorpt_process_details '(APEX2; Bruker, 2004)'
_exptl_crystal_colour colourless
_exptl_crystal_density_diffrn 1.569
_exptl_crystal_density_method 'not measured'
_exptl_crystal_description block
_exptl_crystal_F_000 340
_exptl_crystal_size_max 0.25
_exptl_crystal_size_mid 0.25
_exptl_crystal_size_min 0.20
_refine_diff_density_max 0.416
_refine_diff_density_min -0.600
_refine_ls_extinction_coef 0.0058(17)
_refine_ls_extinction_expression Fc^*^=kFc[1+0.001xFc^2^\l^3^/sin(2\q)]^-1/4^
_refine_ls_extinction_method 'SHELXL97 (Sheldrick, 2008)'
_refine_ls_goodness_of_fit_ref 1.041
_refine_ls_hydrogen_treatment constr
_refine_ls_matrix_type full
_refine_ls_number_parameters 174
_refine_ls_number_reflns 2744
_refine_ls_number_restraints 0
_refine_ls_restrained_S_all 1.041
_refine_ls_R_factor_all 0.0738
_refine_ls_R_factor_gt 0.0461
_refine_ls_shift/su_max 0.000
_refine_ls_shift/su_mean 0.000
_refine_ls_structure_factor_coef Fsqd
_refine_ls_weighting_details 'calc w=1/[\s^2^(Fo^2^)+(0.0382P)^2^+0.8552P] where P=(Fo^2^+2Fc^2^)/3'
_refine_ls_weighting_scheme calc
_refine_ls_wR_factor_gt 0.1039
_refine_ls_wR_factor_ref 0.1174
_reflns_number_gt 1880
_reflns_number_total 2744
_reflns_threshold_expression I>2\s(I)
_cod_data_source_file zl2225.cif
_cod_data_source_block I
_cod_depositor_comments
;
The following automatic conversions were performed:
'_symmetry_cell_setting' value 'Triclinic' changed to 'triclinic'
according to '/home/saulius/struct/CIF-dictionaries/cif_core.dic'
dictionary named 'cif_core.dic' version 2.4.1 from 2010-06-29.

Automatic conversion script
Id: cif_fix_enum 1527 2010-12-29 10:47:43Z saulius 

The following automatic conversions were performed:

'_symmetry_cell_setting' value 'Triclinic' changed to 'triclinic'
according to /home/saulius/struct/CIF-dictionaries/cif_core.dic
dictionary named 'cif_core.dic' version 2.4.1 from 2010-06-29.

Automatic conversion script
Id: cif_fix_values 1715 2011-07-08 13:25:40Z adriana 
;
_cod_original_cell_volume 713.9(2)
_cod_database_code 2222948
_cod_database_fobs_code 2222948

loop_
_symmetry_equiv_pos_as_xyz
'x, y, z'
'-x, -y, -z'

loop_
_atom_site_type_symbol
_atom_site_label
_atom_site_fract_x
_atom_site_fract_y
_atom_site_fract_z
_atom_site_U_iso_or_equiv
_atom_site_adp_type
_atom_site_calc_flag
_atom_site_refinement_flags
_atom_site_occupancy
_atom_site_disorder_assembly
_atom_site_disorder_group
Br Br1 0.08077(11) 0.17375(8) -0.08352(4) 0.0927(3) Uani d . 1 . .
S S1 0.81565(14) 0.62120(13) 0.47136(8) 0.0395(3) Uani d . 1 . .
N N2 0.4706(4) 0.6637(4) 0.4168(2) 0.0322(7) Uani d . 1 . .
H H2 0.4223 0.6000 0.4568 0.039 Uiso calc R 1 . .
C C8 0.6646(5) 0.7134(5) 0.4188(3) 0.0294(8) Uani d . 1 . .
C C7 0.3316(5) 0.7096(4) 0.3511(3) 0.0291(8) Uani d . 1 . .
H H7 0.2139 0.7176 0.3881 0.035 Uiso calc R 1 . .
C C6 0.4253(5) 0.8861(4) 0.3369(3) 0.0282(8) Uani d . 1 . .
C C5 0.6241(5) 0.9449(4) 0.3455(3) 0.0287(8) Uani d . 1 . .
C C1 0.3007(5) 0.9915(4) 0.3130(3) 0.0303(8) Uani d . 1 . .
C C4 0.7274(5) 1.1109(5) 0.3220(3) 0.0352(9) Uani d . 1 . .
H H4A 0.8475 1.0964 0.2906 0.042 Uiso calc R 1 . .
H H4B 0.7626 1.2047 0.3867 0.042 Uiso calc R 1 . .
C C2 0.3965(5) 1.1566(5) 0.2867(3) 0.0396(9) Uani d . 1 . .
H H2A 0.4084 1.2547 0.3484 0.047 Uiso calc R 1 . .
H H2B 0.3129 1.1722 0.2328 0.047 Uiso calc R 1 . .
C C3 0.5987(5) 1.1589(5) 0.2486(3) 0.0402(9) Uani d . 1 . .
H H3A 0.5851 1.0768 0.1796 0.048 Uiso calc R 1 . .
H H3B 0.6606 1.2749 0.2426 0.048 Uiso calc R 1 . .
N N1 0.7383(4) 0.8485(4) 0.3772(2) 0.0350(7) Uani d . 1 . .
H H1 0.8622 0.8751 0.3703 0.042 Uiso calc R 1 . .
C C9 0.2714(5) 0.5708(4) 0.2475(3) 0.0321(8) Uani d . 1 . .
C C12 0.1586(8) 0.3298(5) 0.0523(3) 0.0557(12) Uani d . 1 . .
C C14 0.0763(6) 0.4943(6) 0.2134(4) 0.0598(13) Uani d . 1 . .
H H14 -0.0197 0.5240 0.2564 0.072 Uiso calc R 1 . .
C C10 0.4095(6) 0.5213(6) 0.1814(3) 0.0482(11) Uani d . 1 . .
H H10 0.5424 0.5704 0.2027 0.058 Uiso calc R 1 . .
C C11 0.3538(7) 0.4003(6) 0.0842(3) 0.0545(12) Uani d . 1 . .
H H11 0.4483 0.3674 0.0411 0.065 Uiso calc R 1 . .
C C13 0.0205(8) 0.3738(7) 0.1163(4) 0.0802(18) Uani d . 1 . .
H H13 -0.1120 0.3228 0.0947 0.096 Uiso calc R 1 . .
O O1 0.1229(4) 0.9472(3) 0.3167(2) 0.0426(7) Uani d . 1 . .

loop_
_atom_site_aniso_label
_atom_site_aniso_U_11
_atom_site_aniso_U_22
_atom_site_aniso_U_33
_atom_site_aniso_U_12
_atom_site_aniso_U_13
_atom_site_aniso_U_23
Br1 0.1179(6) 0.0830(5) 0.0453(3) -0.0032(4) 0.0010(3) -0.0098(3)
S1 0.0319(6) 0.0473(6) 0.0477(6) 0.0135(4) 0.0060(4) 0.0239(5)
N2 0.0243(17) 0.0368(17) 0.0377(17) 0.0038(13) 0.0046(13) 0.0172(14)
C8 0.027(2) 0.036(2) 0.0277(18) 0.0093(16) 0.0019(14) 0.0123(15)
C7 0.0207(18) 0.0322(19) 0.0358(19) 0.0052(15) 0.0042(15) 0.0127(15)
C6 0.0252(19) 0.0285(18) 0.0306(18) 0.0044(15) 0.0049(14) 0.0099(14)
C5 0.0245(19) 0.0284(18) 0.0348(19) 0.0065(15) 0.0069(15) 0.0114(15)
C1 0.026(2) 0.0326(19) 0.0319(19) 0.0073(15) 0.0046(15) 0.0079(15)
C4 0.026(2) 0.031(2) 0.050(2) 0.0026(16) 0.0055(17) 0.0165(17)
C2 0.030(2) 0.039(2) 0.053(2) 0.0100(17) 0.0058(18) 0.0179(18)
C3 0.034(2) 0.041(2) 0.051(2) 0.0052(18) 0.0070(18) 0.0251(19)
N1 0.0208(16) 0.0410(18) 0.0496(19) 0.0077(13) 0.0072(14) 0.0231(15)
C9 0.030(2) 0.0297(19) 0.038(2) 0.0042(16) 0.0037(16) 0.0161(16)
C12 0.073(3) 0.040(2) 0.041(2) -0.003(2) 0.007(2) 0.0044(19)
C14 0.034(2) 0.074(3) 0.050(3) -0.002(2) 0.006(2) -0.003(2)
C10 0.037(2) 0.054(3) 0.049(3) 0.010(2) 0.0076(19) 0.008(2)
C11 0.067(3) 0.051(3) 0.044(3) 0.014(2) 0.015(2) 0.010(2)
C13 0.045(3) 0.092(4) 0.064(3) -0.013(3) 0.000(3) -0.017(3)
O1 0.0251(15) 0.0507(17) 0.0573(18) 0.0117(12) 0.0069(12) 0.0221(14)

loop_
_atom_type_symbol
_atom_type_description
_atom_type_scat_dispersion_real
_atom_type_scat_dispersion_imag
_atom_type_scat_source
C C 0.0033 0.0016 'International Tables Vol C Tables 4.2.6.8 and 6.1.1.4'
H H 0.0000 0.0000 'International Tables Vol C Tables 4.2.6.8 and 6.1.1.4'
N N 0.0061 0.0033 'International Tables Vol C Tables 4.2.6.8 and 6.1.1.4'
O O 0.0106 0.0060 'International Tables Vol C Tables 4.2.6.8 and 6.1.1.4'
S S 0.1246 0.1234 'International Tables Vol C Tables 4.2.6.8 and 6.1.1.4'
Br Br -0.2901 2.4595 'International Tables Vol C Tables 4.2.6.8 and 6.1.1.4'

loop_
_geom_angle_atom_site_label_1
_geom_angle_atom_site_label_2
_geom_angle_atom_site_label_3
_geom_angle_site_symmetry_1
_geom_angle_site_symmetry_3
_geom_angle
_geom_angle_publ_flag
C12 Br1 O1 . 2_565 154.81(16) ?
C8 N2 C7 . . 124.8(3) ?
C8 N2 H2 . . 117.6 ?
C7 N2 H2 . . 117.6 ?
N2 C8 N1 . . 116.3(3) ?
N2 C8 S1 . . 123.1(3) ?
N1 C8 S1 . . 120.6(3) ?
N2 C7 C6 . . 108.5(3) ?
N2 C7 C9 . . 111.0(3) ?
C6 C7 C9 . . 112.0(3) ?
N2 C7 H7 . . 108.4 ?
C6 C7 H7 . . 108.4 ?
C9 C7 H7 . . 108.4 ?
C5 C6 C1 . . 120.8(3) ?
C5 C6 C7 . . 120.1(3) ?
C1 C6 C7 . . 119.1(3) ?
C6 C5 N1 . . 119.4(3) ?
C6 C5 C4 . . 122.9(3) ?
N1 C5 C4 . . 117.7(3) ?
O1 C1 C6 . . 120.6(3) ?
O1 C1 C2 . . 121.3(3) ?
C6 C1 C2 . . 118.1(3) ?
C5 C4 C3 . . 110.8(3) ?
C5 C4 H4A . . 109.5 ?
C3 C4 H4A . . 109.5 ?
C5 C4 H4B . . 109.5 ?
C3 C4 H4B . . 109.5 ?
H4A C4 H4B . . 108.1 ?
C1 C2 C3 . . 113.4(3) ?
C1 C2 H2A . . 108.9 ?
C3 C2 H2A . . 108.9 ?
C1 C2 H2B . . 108.9 ?
C3 C2 H2B . . 108.9 ?
H2A C2 H2B . . 107.7 ?
C4 C3 C2 . . 111.6(3) ?
C4 C3 H3A . . 109.3 ?
C2 C3 H3A . . 109.3 ?
C4 C3 H3B . . 109.3 ?
C2 C3 H3B . . 109.3 ?
H3A C3 H3B . . 108.0 ?
C8 N1 C5 . . 123.3(3) ?
C8 N1 H1 . . 118.3 ?
C5 N1 H1 . . 118.3 ?
C14 C9 C10 . . 117.5(4) ?
C14 C9 C7 . . 121.0(3) ?
C10 C9 C7 . . 121.4(3) ?
C13 C12 C11 . . 120.5(4) ?
C13 C12 Br1 . . 119.9(4) ?
C11 C12 Br1 . . 119.6(3) ?
C9 C14 C13 . . 121.1(4) ?
C9 C14 H14 . . 119.4 ?
C13 C14 H14 . . 119.4 ?
C11 C10 C9 . . 121.4(4) ?
C11 C10 H10 . . 119.3 ?
C9 C10 H10 . . 119.3 ?
C12 C11 C10 . . 119.3(4) ?
C12 C11 H11 . . 120.3 ?
C10 C11 H11 . . 120.3 ?
C12 C13 C14 . . 120.2(5) ?
C12 C13 H13 . . 119.9 ?
C14 C13 H13 . . 119.9 ?

loop_
_geom_bond_atom_site_label_1
_geom_bond_atom_site_label_2
_geom_bond_site_symmetry_2
_geom_bond_distance
_geom_bond_publ_flag
Br1 C12 . 1.895(4) ?
Br1 O1 2_565 3.183(3) ?
S1 C8 . 1.678(4) ?
N2 C8 . 1.326(4) ?
N2 C7 . 1.474(4) ?
N2 H2 . 0.8600 ?
C8 N1 . 1.364(4) ?
C7 C6 . 1.500(5) ?
C7 C9 . 1.510(5) ?
C7 H7 . 0.9800 ?
C6 C5 . 1.358(5) ?
C6 C1 . 1.453(5) ?
C5 N1 . 1.382(4) ?
C5 C4 . 1.495(5) ?
C1 O1 . 1.222(4) ?
C1 C2 . 1.492(5) ?
C4 C3 . 1.504(5) ?
C4 H4A . 0.9700 ?
C4 H4B . 0.9700 ?
C2 C3 . 1.519(5) ?
C2 H2A . 0.9700 ?
C2 H2B . 0.9700 ?
C3 H3A . 0.9700 ?
C3 H3B . 0.9700 ?
N1 H1 . 0.8600 ?
C9 C14 . 1.376(5) ?
C9 C10 . 1.386(5) ?
C12 C13 . 1.356(6) ?
C12 C11 . 1.366(7) ?
C14 C13 . 1.383(6) ?
C14 H14 . 0.9300 ?
C10 C11 . 1.384(6) ?
C10 H10 . 0.9300 ?
C11 H11 . 0.9300 ?
C13 H13 . 0.9300 ?

loop_
_geom_hbond_atom_site_label_D
_geom_hbond_atom_site_label_H
_geom_hbond_atom_site_label_A
_geom_hbond_site_symmetry_A
_geom_hbond_distance_DH
_geom_hbond_distance_HA
_geom_hbond_distance_DA
_geom_hbond_angle_DHA
C2 H2A S1 2_676 0.97 2.98 3.781(4) 140.3
N2 H2 S1 2_666 0.86 2.55 3.380(3) 161.0
N1 H1 O1 1_655 0.86 2.00 2.832(4) 163.7
C4 H4A O1 1_655 0.97 2.59 3.361(4) 136.7

loop_
_geom_torsion_atom_site_label_1
_geom_torsion_atom_site_label_2
_geom_torsion_atom_site_label_3
_geom_torsion_atom_site_label_4
_geom_torsion_site_symmetry_1
_geom_torsion_site_symmetry_2
_geom_torsion_site_symmetry_3
_geom_torsion_site_symmetry_4
_geom_torsion
_geom_torsion_publ_flag
C7 N2 C8 N1 . . . . 16.5(5) ?
C7 N2 C8 S1 . . . . -164.9(3) ?
C8 N2 C7 C6 . . . . -31.3(4) ?
C8 N2 C7 C9 . . . . 92.1(4) ?
N2 C7 C6 C5 . . . . 24.8(4) ?
C9 C7 C6 C5 . . . . -98.0(4) ?
N2 C7 C6 C1 . . . . -155.8(3) ?
C9 C7 C6 C1 . . . . 81.3(4) ?
C1 C6 C5 N1 . . . . 174.5(3) ?
C7 C6 C5 N1 . . . . -6.1(5) ?
C1 C6 C5 C4 . . . . -5.6(5) ?
C7 C6 C5 C4 . . . . 173.8(3) ?
C5 C6 C1 O1 . . . . -171.9(3) ?
C7 C6 C1 O1 . . . . 8.8(5) ?
C5 C6 C1 C2 . . . . 6.5(5) ?
C7 C6 C1 C2 . . . . -172.9(3) ?
C6 C5 C4 C3 . . . . -23.7(5) ?
N1 C5 C4 C3 . . . . 156.2(3) ?
O1 C1 C2 C3 . . . . -159.6(4) ?
C6 C1 C2 C3 . . . . 22.0(5) ?
C5 C4 C3 C2 . . . . 50.7(4) ?
C1 C2 C3 C4 . . . . -50.8(5) ?
N2 C8 N1 C5 . . . . 7.6(5) ?
S1 C8 N1 C5 . . . . -171.1(3) ?
C6 C5 N1 C8 . . . . -12.3(5) ?
C4 C5 N1 C8 . . . . 167.8(3) ?
N2 C7 C9 C14 . . . . 126.7(4) ?
C6 C7 C9 C14 . . . . -111.9(4) ?
N2 C7 C9 C10 . . . . -56.1(4) ?
C6 C7 C9 C10 . . . . 65.3(4) ?
O1 Br1 C12 C13 2_565 . . . 63.0(6) ?
O1 Br1 C12 C11 2_565 . . . -115.5(5) ?
C10 C9 C14 C13 . . . . -0.7(7) ?
C7 C9 C14 C13 . . . . 176.6(5) ?
C14 C9 C10 C11 . . . . 0.5(6) ?
C7 C9 C10 C11 . . . . -176.8(4) ?
C13 C12 C11 C10 . . . . -1.9(7) ?
Br1 C12 C11 C10 . . . . 176.6(3) ?
C9 C10 C11 C12 . . . . 0.8(7) ?
C11 C12 C13 C14 . . . . 1.8(9) ?
Br1 C12 C13 C14 . . . . -176.8(4) ?
C9 C14 C13 C12 . . . . -0.4(9) ?
